data_1531642
loop_
_publ_author_name
'Jensen, E.A.'
'Corbett, J.D.'

_publ_section_title
;
 Alteration of rare-earth-metal cluster iodides R (R6 I12 Z) through
 cation substitution
;
_journal_name_full 'Journal of Solid State Chemistry'
_journal_page_first 132
_journal_page_last 137
_journal_volume 172
_journal_year 2003
_chemical_formula_sum 'Co I12 La6.199 Na0.801'
_chemical_name_systematic '(Na0.801 La0.199) (La6 I12 Co)'
_space_group_IT_number 148
_symmetry_space_group_name_Hall '-R 3'
_symmetry_space_group_name_H-M 'R -3 :H'
_cell_angle_alpha 90
_cell_angle_beta 90
_cell_angle_gamma 120
_cell_formula_units_Z 3
_cell_length_a 16.009
_cell_length_b 16.009
_cell_length_c 11.099
_cell_volume 2463.445
_citation_journal_id_ASTM JSSCBI
_cod_data_source_file Jensen_JSSCBI_2003_1516.cif
_cod_data_source_block Co1I12La6.199Na0.801
_cod_original_formula_sum 'Co1 I12 La6.199 Na0.801'
_cod_database_code 1531642

loop_
_symmetry_equiv_pos_as_xyz
x,y,z
-y,x-y,z
-x+y,-x,z
-x,-y,-z
y,-x+y,-z
x-y,x,-z
x+2/3,y+1/3,z+1/3
-y+2/3,x-y+1/3,z+1/3
-x+y+2/3,-x+1/3,z+1/3
-x+2/3,-y+1/3,-z+1/3
y+2/3,-x+y+1/3,-z+1/3
x-y+2/3,x+1/3,-z+1/3
x+1/3,y+2/3,z+2/3
-y+1/3,x-y+2/3,z+2/3
-x+y+1/3,-x+2/3,z+2/3
-x+1/3,-y+2/3,-z+2/3
y+1/3,-x+y+2/3,-z+2/3
x-y+1/3,x+2/3,-z+2/3

loop_
_atom_site_label
_atom_site_type_symbol
_atom_site_fract_x
_atom_site_fract_y
_atom_site_fract_z
_atom_site_occupancy
_atom_site_U_iso_or_equiv
La1 La 0.50445 0.21611 0.18606 1 0.0
Na1 Na 0 0 0.5 0.801 0.0
I1 I 0.61596 0.15187 -0.00709 1 0.0
La2 La 0 0 0.5 0.199 0.0
I2 I 0.4297 0.01851 0.33688 1 0.0
Co1 Co 0 0 0 1 0.0
